data_7104594
loop_
_publ_author_name
'Platel, Rachel H'
'White, Andrew J P'
'Williams, Charlotte K'

_publ_section_title
;
 Stereocontrolled lactide polymerisation determined by the nuclearity
 of the yttrium initiator.
;
_journal_issue 27
_journal_name_full 'Chemical communications (Cambridge, England)'
_journal_page_first 4115
_journal_page_last 4117
_journal_paper_doi 10.1039/b903784e
_journal_volume 34
_journal_year 2009
_chemical_formula_moiety 'C25 H60 N3 O2 P2 Si2 Y'
_chemical_formula_sum 'C25 H60 N3 O2 P2 Si2 Y'
_chemical_formula_weight 641.79
_chemical_name_systematic
;
?
;
_space_group_IT_number 9
_symmetry_cell_setting monoclinic
_symmetry_space_group_name_Hall 'C -2yc'
_symmetry_space_group_name_H-M 'C 1 c 1'
_atom_sites_solution_hydrogens geom
_atom_sites_solution_primary direct
_atom_sites_solution_secondary difmap
_audit_creation_method SHELXL-97
_cell_angle_alpha 90.00
_cell_angle_beta 104.350(4)
_cell_angle_gamma 90.00
_cell_formula_units_Z 4
_cell_length_a 12.7563(4)
_cell_length_b 18.5514(6)
_cell_length_c 15.1861(6)
_cell_measurement_reflns_used 6359
_cell_measurement_temperature 173(2)
_cell_measurement_theta_max 32.3262
_cell_measurement_theta_min 3.6754
_cell_volume 3481.6(2)
_computing_cell_refinement 'CrysAlis RED, Oxford Diffraction Ltd'
_computing_data_collection 'CrysAlis CCD, Oxford Diffraction Ltd'
_computing_data_reduction 'CrysAlis RED, Oxford Diffraction Ltd'
_computing_molecular_graphics 'Bruker SHELXTL'
_computing_publication_material 'Bruker SHELXTL'
_computing_structure_refinement 'SHELXL-97 (Sheldrick, 1997)'
_computing_structure_solution 'SHELXS-97 (Sheldrick, 1990)'
_diffrn_ambient_temperature 173(2)
_diffrn_detector_area_resol_mean 15.9863
_diffrn_measured_fraction_theta_full 0.989
_diffrn_measured_fraction_theta_max 0.911
_diffrn_measurement_device_type 'OD Xcalibur 3'
_diffrn_measurement_method 'phi and omega scans'
_diffrn_radiation_monochromator graphite
_diffrn_radiation_source 'Enhance (Mo) X-ray Source'
_diffrn_radiation_type MoK\a
_diffrn_radiation_wavelength 0.71073
_diffrn_reflns_av_R_equivalents 0.0435
_diffrn_reflns_av_sigmaI/netI 0.0792
_diffrn_reflns_limit_h_max 13
_diffrn_reflns_limit_h_min -19
_diffrn_reflns_limit_k_max 26
_diffrn_reflns_limit_k_min -22
_diffrn_reflns_limit_l_max 22
_diffrn_reflns_limit_l_min -19
_diffrn_reflns_number 14319
_diffrn_reflns_theta_full 30.50
_diffrn_reflns_theta_max 32.42
_diffrn_reflns_theta_min 3.68
_diffrn_standards_number 0
_exptl_absorpt_coefficient_mu 1.860
_exptl_absorpt_correction_T_max 0.895
_exptl_absorpt_correction_T_min 0.745
_exptl_absorpt_correction_type analytical
_exptl_absorpt_process_details
;
CrysAlis RED, Oxford Diffraction Ltd.,
Version 1.171.33.31 (release 08-01-2009 CrysAlis171 .NET)
(compiled Jan 8 2009,16:24:04)
Analytical numeric absorption correction using a multifaceted crystal
model based on expressions derived by R.C. Clark & J.S. Reid.
(Clark, R. C. & Reid, J. S. (1995). Acta Cryst. A51, 887-897)
;
_exptl_crystal_colour Colourless
_exptl_crystal_density_diffrn 1.224
_exptl_crystal_density_method 'not measured'
_exptl_crystal_description blocks
_exptl_crystal_F_000 1376
_exptl_crystal_size_max 0.17
_exptl_crystal_size_mid 0.16
_exptl_crystal_size_min 0.04
_refine_diff_density_max 1.069
_refine_diff_density_min -0.409
_refine_diff_density_rms 0.072
_refine_ls_abs_structure_details 'Flack H D (1983), Acta Cryst. A39, 876-881, 1542 Friedel pairs'
_refine_ls_abs_structure_Flack -0.005(3)
_refine_ls_extinction_method none
_refine_ls_goodness_of_fit_ref 0.900
_refine_ls_hydrogen_treatment constr
_refine_ls_matrix_type full
_refine_ls_number_parameters 316
_refine_ls_number_reflns 7236
_refine_ls_number_restraints 2
_refine_ls_restrained_S_all 0.900
_refine_ls_R_factor_all 0.0513
_refine_ls_R_factor_gt 0.0353
_refine_ls_shift/su_max 0.001
_refine_ls_shift/su_mean 0.000
_refine_ls_structure_factor_coef Fsqd
_refine_ls_weighting_details 'calc w=1/[\s^2^(Fo^2^)+(0.0342P)^2^+0.0000P] where P=(Fo^2^+2Fc^2^)/3'
_refine_ls_weighting_scheme calc
_refine_ls_wR_factor_gt 0.0693
_refine_ls_wR_factor_ref 0.0712
_reflns_number_gt 5391
_reflns_number_total 7236
_reflns_threshold_expression >2sigma(I)
_cod_data_source_file b903784e.txt
_cod_data_source_block Compound_1
_cod_depositor_comments
;
The following automatic conversions were performed:
'_symmetry_cell_setting' value 'Monoclinic' changed to 'monoclinic'
according to '/home/saulius/struct/CIF-dictionaries/cif_core.dic'
dictionary named 'cif_core.dic' version 2.4.1 from 2010-06-29.

Automatic conversion script
Id: cif_fix_enum 1527 2010-12-29 10:47:43Z saulius 
;
_cod_original_sg_symbol_H-M Cc
_cod_database_code 7104594

loop_
_symmetry_equiv_pos_as_xyz
'x, y, z'
'x, -y, z+1/2'
'x+1/2, y+1/2, z'
'x+1/2, -y+1/2, z+1/2'

loop_
_atom_site_label
_atom_site_type_symbol
_atom_site_fract_x
_atom_site_fract_y
_atom_site_fract_z
_atom_site_U_iso_or_equiv
_atom_site_adp_type
_atom_site_occupancy
_atom_site_symmetry_multiplicity
_atom_site_calc_flag
_atom_site_refinement_flags
_atom_site_disorder_assembly
_atom_site_disorder_group
Y Y 0.51850(2) 0.587544(13) 0.550763(19) 0.02093(6) Uani 1 1 d . . .
O1 O 0.56733(18) 0.63432(11) 0.42892(14) 0.0290(5) Uani 1 1 d . . .
P2 P 0.58647(6) 0.71283(4) 0.46188(5) 0.02366(17) Uani 1 1 d . . .
N3 N 0.55531(19) 0.71050(12) 0.55755(17) 0.0250(5) Uani 1 1 d . . .
C4 C 0.5289(3) 0.76955(16) 0.6113(3) 0.0402(9) Uani 1 1 d . . .
H4A H 0.4699 0.7983 0.5723 0.048 Uiso 1 1 calc R . .
H4B H 0.5929 0.8013 0.6298 0.048 Uiso 1 1 calc R . .
C5 C 0.4941(2) 0.74725(16) 0.6961(2) 0.0237(6) Uani 1 1 d . . .
C6 C 0.3915(3) 0.70216(16) 0.6740(2) 0.0303(7) Uani 1 1 d . . .
H6A H 0.3661 0.6960 0.7301 0.036 Uiso 1 1 calc R . .
H6B H 0.3347 0.7289 0.6297 0.036 Uiso 1 1 calc R . .
N7 N 0.4039(2) 0.63099(13) 0.63666(17) 0.0233(5) Uani 1 1 d . . .
P8 P 0.32034(6) 0.56571(4) 0.61227(6) 0.02427(17) Uani 1 1 d . . .
O9 O 0.36759(17) 0.52025(11) 0.54639(15) 0.0292(5) Uani 1 1 d . . .
C10 C 0.7324(3) 0.73490(18) 0.4782(2) 0.0327(7) Uani 1 1 d . . .
C11 C 0.7928(3) 0.6700(2) 0.5280(3) 0.0519(10) Uani 1 1 d . . .
H11A H 0.8710 0.6782 0.5397 0.078 Uiso 1 1 calc R . .
H11B H 0.7734 0.6267 0.4904 0.078 Uiso 1 1 calc R . .
H11C H 0.7730 0.6632 0.5858 0.078 Uiso 1 1 calc R . .
C12 C 0.7666(4) 0.7459(2) 0.3902(3) 0.0552(12) Uani 1 1 d . . .
H12A H 0.8441 0.7570 0.4041 0.083 Uiso 1 1 calc R . .
H12B H 0.7256 0.7860 0.3562 0.083 Uiso 1 1 calc R . .
H12C H 0.7523 0.7019 0.3535 0.083 Uiso 1 1 calc R . .
C13 C 0.7619(3) 0.8012(2) 0.5384(3) 0.0482(10) Uani 1 1 d . . .
H13A H 0.8391 0.8116 0.5475 0.072 Uiso 1 1 calc R . .
H13B H 0.7460 0.7922 0.5973 0.072 Uiso 1 1 calc R . .
H13C H 0.7194 0.8426 0.5091 0.072 Uiso 1 1 calc R . .
C14 C 0.4985(3) 0.77033(19) 0.3759(3) 0.0417(9) Uani 1 1 d . . .
C15 C 0.5067(5) 0.7521(2) 0.2803(3) 0.0740(15) Uani 1 1 d . . .
H15A H 0.4580 0.7834 0.2365 0.111 Uiso 1 1 calc R . .
H15B H 0.4862 0.7016 0.2668 0.111 Uiso 1 1 calc R . .
H15C H 0.5813 0.7595 0.2758 0.111 Uiso 1 1 calc R . .
C16 C 0.5196(4) 0.85201(19) 0.3946(3) 0.0519(10) Uani 1 1 d . . .
H16A H 0.4707 0.8801 0.3470 0.078 Uiso 1 1 calc R . .
H16B H 0.5948 0.8632 0.3949 0.078 Uiso 1 1 calc R . .
H16C H 0.5068 0.8643 0.4539 0.078 Uiso 1 1 calc R . .
C17 C 0.3827(3) 0.7536(3) 0.3813(4) 0.0703(15) Uani 1 1 d . . .
H17A H 0.3317 0.7826 0.3361 0.105 Uiso 1 1 calc R . .
H17B H 0.3746 0.7653 0.4422 0.105 Uiso 1 1 calc R . .
H17C H 0.3675 0.7023 0.3690 0.105 Uiso 1 1 calc R . .
C18 C 0.5844(3) 0.7082(2) 0.7632(3) 0.0550(12) Uani 1 1 d . . .
H18A H 0.6013 0.6631 0.7360 0.082 Uiso 1 1 calc R . .
H18B H 0.5611 0.6974 0.8186 0.082 Uiso 1 1 calc R . .
H18C H 0.6489 0.7388 0.7783 0.082 Uiso 1 1 calc R . .
C19 C 0.4684(3) 0.81725(17) 0.7411(2) 0.0336(8) Uani 1 1 d . . .
H19A H 0.4450 0.8054 0.7962 0.050 Uiso 1 1 calc R . .
H19B H 0.4105 0.8434 0.6986 0.050 Uiso 1 1 calc R . .
H19C H 0.5333 0.8475 0.7572 0.050 Uiso 1 1 calc R . .
C20 C 0.1833(3) 0.59377(19) 0.5505(2) 0.0397(8) Uani 1 1 d . . .
C21 C 0.1993(3) 0.6454(3) 0.4749(3) 0.0599(12) Uani 1 1 d . . .
H21A H 0.1286 0.6625 0.4397 0.090 Uiso 1 1 calc R . .
H21B H 0.2359 0.6197 0.4346 0.090 Uiso 1 1 calc R . .
H21C H 0.2434 0.6866 0.5025 0.090 Uiso 1 1 calc R . .
C22 C 0.1225(3) 0.6337(2) 0.6109(3) 0.0500(10) Uani 1 1 d . . .
H22A H 0.0499 0.6466 0.5749 0.075 Uiso 1 1 calc R . .
H22B H 0.1621 0.6776 0.6349 0.075 Uiso 1 1 calc R . .
H22C H 0.1164 0.6025 0.6614 0.075 Uiso 1 1 calc R . .
C23 C 0.1149(3) 0.5289(3) 0.5035(3) 0.0638(13) Uani 1 1 d . . .
H23A H 0.0422 0.5456 0.4724 0.096 Uiso 1 1 calc R . .
H23B H 0.1096 0.4928 0.5492 0.096 Uiso 1 1 calc R . .
H23C H 0.1497 0.5074 0.4590 0.096 Uiso 1 1 calc R . .
C24 C 0.3217(3) 0.51088(16) 0.7146(2) 0.0334(7) Uani 1 1 d . . .
C25 C 0.3108(4) 0.5572(2) 0.7951(3) 0.0483(10) Uani 1 1 d . . .
H25A H 0.3118 0.5262 0.8475 0.072 Uiso 1 1 calc R . .
H25B H 0.2425 0.5839 0.7788 0.072 Uiso 1 1 calc R . .
H25C H 0.3714 0.5913 0.8107 0.072 Uiso 1 1 calc R . .
C26 C 0.2351(4) 0.4516(2) 0.6992(3) 0.0653(14) Uani 1 1 d . . .
H26A H 0.2404 0.4252 0.7561 0.098 Uiso 1 1 calc R . .
H26B H 0.2465 0.4182 0.6524 0.098 Uiso 1 1 calc R . .
H26C H 0.1632 0.4735 0.6793 0.098 Uiso 1 1 calc R . .
C27 C 0.4337(4) 0.4756(2) 0.7411(3) 0.0646(13) Uani 1 1 d . . .
H27A H 0.4397 0.4459 0.7955 0.097 Uiso 1 1 calc R . .
H27B H 0.4895 0.5131 0.7537 0.097 Uiso 1 1 calc R . .
H27C H 0.4436 0.4452 0.6910 0.097 Uiso 1 1 calc R . .
N30 N 0.65629(19) 0.51223(12) 0.61334(17) 0.0240(5) Uani 1 1 d . . .
Si31 Si 0.63525(7) 0.44465(5) 0.53564(6) 0.0314(2) Uani 1 1 d . . .
H31A H 0.5474 0.4696 0.4618 0.038 Uiso 1 1 calc R . .
C32 C 0.7474(3) 0.4240(2) 0.4822(3) 0.0533(11) Uani 1 1 d . . .
H32A H 0.7750 0.4689 0.4624 0.080 Uiso 1 1 calc R . .
H32B H 0.7210 0.3925 0.4296 0.080 Uiso 1 1 calc R . .
H32C H 0.8058 0.3996 0.5264 0.080 Uiso 1 1 calc R . .
C33 C 0.5875(4) 0.3573(2) 0.5720(3) 0.0635(13) Uani 1 1 d . . .
H33A H 0.5280 0.3661 0.6008 0.095 Uiso 1 1 calc R . .
H33B H 0.6473 0.3336 0.6155 0.095 Uiso 1 1 calc R . .
H33C H 0.5623 0.3262 0.5188 0.095 Uiso 1 1 calc R . .
Si34 Si 0.76015(7) 0.51889(5) 0.70756(6) 0.0307(2) Uani 1 1 d . . .
H34A H 0.7498 0.5875 0.7502 0.037 Uiso 1 1 calc R . .
C35 C 0.8977(3) 0.5164(2) 0.6834(3) 0.0444(9) Uani 1 1 d . . .
H35A H 0.9020 0.5537 0.6387 0.067 Uiso 1 1 calc R . .
H35D H 0.9095 0.4689 0.6591 0.067 Uiso 1 1 calc R . .
H35B H 0.9532 0.5253 0.7397 0.067 Uiso 1 1 calc R . .
C36 C 0.7600(3) 0.4471(2) 0.7929(3) 0.0545(11) Uani 1 1 d . . .
H36D H 0.6894 0.4460 0.8077 0.082 Uiso 1 1 calc R . .
H36A H 0.8167 0.4570 0.8481 0.082 Uiso 1 1 calc R . .
H36B H 0.7737 0.4003 0.7679 0.082 Uiso 1 1 calc R . .

loop_
_atom_site_aniso_label
_atom_site_aniso_U_11
_atom_site_aniso_U_22
_atom_site_aniso_U_33
_atom_site_aniso_U_23
_atom_site_aniso_U_13
_atom_site_aniso_U_12
Y 0.02158(12) 0.01800(11) 0.02464(13) -0.00117(15) 0.00847(9) 0.00243(15)
O1 0.0385(13) 0.0258(11) 0.0256(11) -0.0074(9) 0.0135(10) -0.0048(10)
P2 0.0260(4) 0.0212(4) 0.0257(4) 0.0006(3) 0.0101(3) 0.0004(3)
N3 0.0297(13) 0.0200(11) 0.0315(14) -0.0005(11) 0.0192(12) 0.0016(10)
C4 0.059(2) 0.0203(15) 0.054(2) -0.0062(16) 0.038(2) -0.0033(16)
C5 0.0217(15) 0.0218(15) 0.0291(16) -0.0069(13) 0.0091(12) 0.0013(13)
C6 0.0291(16) 0.0229(15) 0.0449(19) -0.0089(15) 0.0207(15) 0.0002(14)
N7 0.0242(13) 0.0193(12) 0.0294(14) -0.0032(11) 0.0125(11) 0.0009(11)
P8 0.0224(4) 0.0220(4) 0.0300(4) -0.0022(3) 0.0096(3) -0.0011(3)
O9 0.0291(12) 0.0287(11) 0.0325(12) -0.0072(10) 0.0130(9) -0.0041(10)
C10 0.0294(16) 0.0310(17) 0.0433(19) 0.0005(16) 0.0195(15) -0.0013(15)
C11 0.0265(18) 0.049(2) 0.082(3) 0.012(2) 0.0171(19) 0.0072(18)
C12 0.063(3) 0.048(2) 0.073(3) 0.003(2) 0.052(2) 0.000(2)
C13 0.034(2) 0.048(2) 0.063(3) -0.010(2) 0.0143(18) -0.0104(18)
C14 0.043(2) 0.0336(19) 0.045(2) 0.0154(17) 0.0040(17) 0.0011(17)
C15 0.108(4) 0.062(3) 0.039(2) 0.017(2) -0.008(2) -0.018(3)
C16 0.055(3) 0.0332(19) 0.066(3) 0.019(2) 0.010(2) 0.0019(19)
C17 0.034(2) 0.061(3) 0.099(4) 0.034(3) -0.016(2) -0.001(2)
C18 0.045(2) 0.061(3) 0.046(2) -0.025(2) -0.0123(18) 0.019(2)
C19 0.0426(19) 0.0276(16) 0.0345(18) -0.0101(15) 0.0169(15) 0.0000(15)
C20 0.0225(16) 0.050(2) 0.044(2) -0.0008(19) 0.0040(14) -0.0030(16)
C21 0.038(2) 0.081(3) 0.056(3) 0.024(2) 0.0028(19) 0.007(2)
C22 0.0265(18) 0.056(2) 0.070(3) 0.007(2) 0.0170(18) 0.0089(18)
C23 0.038(2) 0.077(3) 0.068(3) -0.016(3) -0.002(2) -0.014(2)
C24 0.0409(19) 0.0236(15) 0.0413(19) 0.0020(15) 0.0209(15) 0.0007(15)
C25 0.063(3) 0.043(2) 0.044(2) 0.0050(19) 0.022(2) 0.005(2)
C26 0.093(4) 0.040(2) 0.070(3) 0.000(2) 0.033(3) -0.029(2)
C27 0.076(3) 0.074(3) 0.051(2) 0.036(2) 0.030(2) 0.042(3)
N30 0.0234(13) 0.0197(12) 0.0314(14) -0.0003(11) 0.0115(11) 0.0025(11)
Si31 0.0330(5) 0.0247(4) 0.0370(5) -0.0046(4) 0.0094(4) 0.0061(4)
C32 0.059(3) 0.058(3) 0.047(2) -0.010(2) 0.023(2) 0.019(2)
C33 0.076(3) 0.030(2) 0.093(4) -0.010(2) 0.035(3) -0.011(2)
Si34 0.0281(4) 0.0275(5) 0.0350(5) -0.0014(4) 0.0053(4) 0.0082(4)
C35 0.0312(19) 0.039(2) 0.062(2) 0.0040(19) 0.0091(17) 0.0021(17)
C36 0.051(2) 0.072(3) 0.043(2) 0.013(2) 0.0162(19) 0.027(2)

loop_
_atom_type_symbol
_atom_type_description
_atom_type_scat_dispersion_real
_atom_type_scat_dispersion_imag
_atom_type_scat_source
C C 0.0033 0.0016 'International Tables Vol C Tables 4.2.6.8 and 6.1.1.4'
H H 0.0000 0.0000 'International Tables Vol C Tables 4.2.6.8 and 6.1.1.4'
N N 0.0061 0.0033 'International Tables Vol C Tables 4.2.6.8 and 6.1.1.4'
O O 0.0106 0.0060 'International Tables Vol C Tables 4.2.6.8 and 6.1.1.4'
Si Si 0.0817 0.0704 'International Tables Vol C Tables 4.2.6.8 and 6.1.1.4'
P P 0.1023 0.0942 'International Tables Vol C Tables 4.2.6.8 and 6.1.1.4'
Y Y -2.7962 3.5667 'International Tables Vol C Tables 4.2.6.8 and 6.1.1.4'

loop_
_geom_angle_atom_site_label_1
_geom_angle_atom_site_label_2
_geom_angle_atom_site_label_3
_geom_angle
_geom_angle_site_symmetry_1
_geom_angle_site_symmetry_3
_geom_angle_publ_flag
N30 Y O1 103.73(8) . . ?
N30 Y O9 103.67(8) . . ?
O1 Y O9 125.90(8) . . ?
N30 Y N3 117.38(9) . . ?
O1 Y N3 64.36(8) . . ?
O9 Y N3 134.23(8) . . ?
N30 Y N7 120.55(9) . . ?
O1 Y N7 131.44(8) . . ?
O9 Y N7 64.14(8) . . ?
N3 Y N7 77.52(8) . . ?
P2 O1 Y 98.65(10) . . ?
O1 P2 N3 102.40(12) . . ?
O1 P2 C14 107.37(15) . . ?
N3 P2 C14 114.56(16) . . ?
O1 P2 C10 108.91(14) . . ?
N3 P2 C10 110.51(14) . . ?
C14 P2 C10 112.42(16) . . ?
O1 P2 Y 49.99(8) . . ?
N3 P2 Y 52.44(9) . . ?
C14 P2 Y 126.20(12) . . ?
C10 P2 Y 120.95(11) . . ?
C4 N3 P2 129.4(2) . . ?
C4 N3 Y 133.69(18) . . ?
P2 N3 Y 94.54(11) . . ?
N3 C4 C5 115.3(2) . . ?
C4 C5 C18 111.5(3) . . ?
C4 C5 C6 112.3(3) . . ?
C18 C5 C6 110.7(3) . . ?
C4 C5 C19 106.6(2) . . ?
C18 C5 C19 108.3(3) . . ?
C6 C5 C19 107.2(2) . . ?
N7 C6 C5 114.4(2) . . ?
C6 N7 P8 130.2(2) . . ?
C6 N7 Y 132.30(18) . . ?
P8 N7 Y 94.77(11) . . ?
O9 P8 N7 102.71(12) . . ?
O9 P8 C20 107.37(15) . . ?
N7 P8 C20 113.50(15) . . ?
O9 P8 C24 108.68(13) . . ?
N7 P8 C24 110.81(14) . . ?
C20 P8 C24 113.09(16) . . ?
O9 P8 Y 50.35(8) . . ?
N7 P8 Y 52.40(8) . . ?
C20 P8 Y 125.65(12) . . ?
C24 P8 Y 120.90(11) . . ?
P8 O9 Y 98.31(10) . . ?
C12 C10 C13 109.7(3) . . ?
C12 C10 C11 108.8(3) . . ?
C13 C10 C11 108.7(3) . . ?
C12 C10 P2 114.1(3) . . ?
C13 C10 P2 110.3(2) . . ?
C11 C10 P2 105.0(2) . . ?
C15 C14 C17 107.6(4) . . ?
C15 C14 C16 110.0(3) . . ?
C17 C14 C16 108.3(3) . . ?
C15 C14 P2 112.0(3) . . ?
C17 C14 P2 105.8(3) . . ?
C16 C14 P2 112.9(3) . . ?
C22 C20 C21 108.9(3) . . ?
C22 C20 C23 109.9(3) . . ?
C21 C20 C23 107.5(3) . . ?
C22 C20 P8 112.9(3) . . ?
C21 C20 P8 105.7(2) . . ?
C23 C20 P8 111.7(3) . . ?
C25 C24 C27 107.1(3) . . ?
C25 C24 C26 108.7(3) . . ?
C27 C24 C26 108.9(3) . . ?
C25 C24 P8 112.2(2) . . ?
C27 C24 P8 105.6(2) . . ?
C26 C24 P8 114.1(3) . . ?
Si34 N30 Si31 126.60(15) . . ?
Si34 N30 Y 132.25(13) . . ?
Si31 N30 Y 101.05(12) . . ?
N30 Si31 C32 116.84(17) . . ?
N30 Si31 C33 116.35(18) . . ?
C32 Si31 C33 107.12(19) . . ?
N30 Si31 Y 46.18(9) . . ?
C32 Si31 Y 130.70(14) . . ?
C33 Si31 Y 121.86(14) . . ?
N30 Si34 C36 113.59(18) . . ?
N30 Si34 C35 113.89(16) . . ?
C36 Si34 C35 106.31(18) . . ?

loop_
_geom_bond_atom_site_label_1
_geom_bond_atom_site_label_2
_geom_bond_distance
_geom_bond_site_symmetry_2
_geom_bond_publ_flag
Y N30 2.262(2) . ?
Y O1 2.266(2) . ?
Y O9 2.282(2) . ?
Y N3 2.326(2) . ?
Y N7 2.331(2) . ?
O1 P2 1.540(2) . ?
P2 N3 1.599(2) . ?
P2 C14 1.837(4) . ?
P2 C10 1.861(3) . ?
N3 C4 1.455(4) . ?
C4 C5 1.519(4) . ?
C5 C18 1.519(5) . ?
C5 C6 1.520(4) . ?
C5 C19 1.540(4) . ?
C6 N7 1.461(4) . ?
N7 P8 1.595(3) . ?
P8 O9 1.541(2) . ?
P8 C20 1.842(3) . ?
P8 C24 1.854(3) . ?
C10 C12 1.520(5) . ?
C10 C13 1.524(5) . ?
C10 C11 1.526(5) . ?
C14 C15 1.520(6) . ?
C14 C17 1.532(6) . ?
C14 C16 1.553(5) . ?
C20 C22 1.531(5) . ?
C20 C21 1.547(5) . ?
C20 C23 1.553(5) . ?
C24 C25 1.529(5) . ?
C24 C27 1.532(5) . ?
C24 C26 1.535(5) . ?
N30 Si34 1.697(3) . ?
N30 Si31 1.697(3) . ?
Si31 C32 1.852(4) . ?
Si31 C33 1.862(4) . ?
Si34 C36 1.859(4) . ?
Si34 C35 1.880(4) . ?
